data_4334028
loop_
_publ_author_name
'Wen Zhou'
'Addison N. Desnoyer'
'James A. Bailey'
'Brian O. Patrick'
'Kevin M. Smith'

_publ_section_title
;
 Direct Synthesis of Ligand-Based Radicals by the Addition of Bipyridine
 to Chromium(II) Compounds
;
_journal_name_full 'Inorganic Chemistry'
_journal_page_first 2271
_journal_page_last 2273
_journal_paper_doi 10.1021/ic302590g
_journal_volume 52
_journal_year 2013
_chemical_formula_sum 'C22 H44 Cr N4 Si4'
_chemical_formula_weight 528.97
_chemical_name_systematic
;
 ?
;
_space_group_IT_number 14
_symmetry_cell_setting monoclinic
_symmetry_space_group_name_Hall '-P 2ybc'
_symmetry_space_group_name_H-M 'P 1 21/c 1'
_atom_sites_solution_hydrogens geom
_atom_sites_solution_primary direct
_atom_sites_solution_secondary difmap
_audit_creation_method SHELXL-97
_cell_angle_alpha 90.00
_cell_angle_beta 99.3440(10)
_cell_angle_gamma 90.00
_cell_formula_units_Z 8
_cell_length_a 14.8670(2)
_cell_length_b 22.9622(3)
_cell_length_c 17.5517(2)
_cell_measurement_reflns_used 9966
_cell_measurement_temperature 173(2)
_cell_measurement_theta_max 29.9355
_cell_measurement_theta_min 2.352
_cell_volume 5912.28(13)
_computing_structure_refinement 'SHELXL-97 (Sheldrick, 2008)'
_diffrn_ambient_temperature 173(2)
_diffrn_measured_fraction_theta_full 0.997
_diffrn_measured_fraction_theta_max 0.997
_diffrn_measurement_device_type 'Bruker X8 APEX II'
_diffrn_measurement_method 'area detector'
_diffrn_radiation_monochromator graphite
_diffrn_radiation_source 'fine-focus sealed tube'
_diffrn_radiation_type MoK\a
_diffrn_radiation_wavelength 0.71073
_diffrn_reflns_av_R_equivalents 0.0435
_diffrn_reflns_av_sigmaI/netI 0.0533
_diffrn_reflns_limit_h_max 18
_diffrn_reflns_limit_h_min -20
_diffrn_reflns_limit_k_max 32
_diffrn_reflns_limit_k_min -26
_diffrn_reflns_limit_l_max 24
_diffrn_reflns_limit_l_min -23
_diffrn_reflns_number 64040
_diffrn_reflns_theta_full 30.06
_diffrn_reflns_theta_max 30.06
_diffrn_reflns_theta_min 1.89
_exptl_absorpt_coefficient_mu 0.565
_exptl_absorpt_correction_T_max 0.893
_exptl_absorpt_correction_T_min 0.827
_exptl_absorpt_correction_type multi-scan
_exptl_crystal_colour black
_exptl_crystal_density_diffrn 1.189
_exptl_crystal_description prism
_exptl_crystal_F_000 2272
_exptl_crystal_size_max 0.350
_exptl_crystal_size_mid 0.250
_exptl_crystal_size_min 0.200
_refine_diff_density_max 0.555
_refine_diff_density_min -0.348
_refine_diff_density_rms 0.075
_refine_ls_extinction_method none
_refine_ls_goodness_of_fit_ref 1.008
_refine_ls_hydrogen_treatment constr
_refine_ls_matrix_type full
_refine_ls_number_parameters 559
_refine_ls_number_reflns 17276
_refine_ls_number_restraints 0
_refine_ls_restrained_S_all 1.008
_refine_ls_R_factor_all 0.0803
_refine_ls_R_factor_gt 0.0415
_refine_ls_shift/su_max 0.002
_refine_ls_shift/su_mean 0.000
_refine_ls_structure_factor_coef Fsqd
_refine_ls_weighting_details 'calc w=1/[\s^2^(Fo^2^)+(0.0446P)^2^+2.5237P] where P=(Fo^2^+2Fc^2^)/3'
_refine_ls_weighting_scheme calc
_refine_ls_wR_factor_gt 0.0915
_refine_ls_wR_factor_ref 0.1066
_reflns_number_gt 11815
_reflns_number_total 17276
_reflns_threshold_expression >2\s(I)
_cod_data_source_file ic302590g_si_002_5.cif
_cod_data_source_block 4_Cr_bis_NSi2Me6_Bpy
_cod_original_sg_symbol_H-M 'P 21/c'
_cod_database_code 4334028

loop_
_symmetry_equiv_pos_as_xyz
'x, y, z'
'-x, y+1/2, -z+1/2'
'-x, -y, -z'
'x, -y-1/2, z-1/2'

loop_
_atom_site_label
_atom_site_type_symbol
_atom_site_fract_x
_atom_site_fract_y
_atom_site_fract_z
_atom_site_U_iso_or_equiv
_atom_site_adp_type
_atom_site_occupancy
_atom_site_symmetry_multiplicity
_atom_site_calc_flag
_atom_site_refinement_flags
C1 C 0.36468(14) 0.00122(9) 0.13031(11) 0.0203(4) Uani 1 1 d .
H1 H 0.3511 -0.0363 0.1086 0.024 Uiso 1 1 calc R
C2 C 0.31297(14) 0.04817(9) 0.09894(12) 0.0234(4) Uani 1 1 d .
H2 H 0.2646 0.0428 0.0570 0.028 Uiso 1 1 calc R
C3 C 0.33280(15) 0.10290(9) 0.12948(12) 0.0261(5) Uani 1 1 d .
H3 H 0.2980 0.1357 0.1091 0.031 Uiso 1 1 calc R
C4 C 0.40412(15) 0.10929(9) 0.19018(12) 0.0227(4) Uani 1 1 d .
H4 H 0.4195 0.1467 0.2117 0.027 Uiso 1 1 calc R
C5 C 0.45294(13) 0.06044(8) 0.21932(11) 0.0172(4) Uani 1 1 d .
C6 C 0.53078(13) 0.06319(8) 0.28365(11) 0.0173(4) Uani 1 1 d .
C7 C 0.56638(15) 0.11555(9) 0.31512(12) 0.0238(4) Uani 1 1 d .
H7 H 0.5403 0.1516 0.2963 0.029 Uiso 1 1 calc R
C8 C 0.64058(15) 0.11433(9) 0.37439(13) 0.0260(5) Uani 1 1 d .
H8 H 0.6658 0.1495 0.3971 0.031 Uiso 1 1 calc R
C9 C 0.67720(14) 0.06113(9) 0.39989(12) 0.0232(4) Uani 1 1 d .
H9 H 0.7284 0.0591 0.4400 0.028 Uiso 1 1 calc R
C10 C 0.63799(13) 0.01091(9) 0.36595(11) 0.0192(4) Uani 1 1 d .
H10 H 0.6632 -0.0255 0.3839 0.023 Uiso 1 1 calc R
C11 C 0.33173(15) -0.21145(10) 0.07404(13) 0.0285(5) Uani 1 1 d .
H11A H 0.3223 -0.1857 0.0289 0.043 Uiso 1 1 calc R
H11B H 0.2752 -0.2326 0.0772 0.043 Uiso 1 1 calc R
H11C H 0.3804 -0.2393 0.0691 0.043 Uiso 1 1 calc R
C12 C 0.38099(16) -0.22100(10) 0.24536(14) 0.0329(5) Uani 1 1 d .
H12A H 0.4356 -0.2443 0.2429 0.049 Uiso 1 1 calc R
H12B H 0.3277 -0.2466 0.2406 0.049 Uiso 1 1 calc R
H12C H 0.3880 -0.2004 0.2949 0.049 Uiso 1 1 calc R
C13 C 0.25874(14) -0.12512(9) 0.17615(12) 0.0239(4) Uani 1 1 d .
H13A H 0.2461 -0.0957 0.1354 0.036 Uiso 1 1 calc R
H13B H 0.2677 -0.1059 0.2267 0.036 Uiso 1 1 calc R
H13C H 0.2072 -0.1521 0.1725 0.036 Uiso 1 1 calc R
C14 C 0.45754(16) -0.10757(12) -0.00893(12) 0.0372(6) Uani 1 1 d .
H14A H 0.4180 -0.0734 -0.0094 0.056 Uiso 1 1 calc R
H14B H 0.4202 -0.1420 -0.0249 0.056 Uiso 1 1 calc R
H14C H 0.5008 -0.1014 -0.0448 0.056 Uiso 1 1 calc R
C15 C 0.59408(15) -0.18521(10) 0.08464(14) 0.0317(5) Uani 1 1 d .
H15A H 0.6299 -0.1936 0.1354 0.047 Uiso 1 1 calc R
H15B H 0.6353 -0.1781 0.0474 0.047 Uiso 1 1 calc R
H15C H 0.5548 -0.2185 0.0676 0.047 Uiso 1 1 calc R
C16 C 0.60280(16) -0.05498(10) 0.10740(13) 0.0308(5) Uani 1 1 d .
H16A H 0.5680 -0.0191 0.1111 0.046 Uiso 1 1 calc R
H16B H 0.6365 -0.0519 0.0640 0.046 Uiso 1 1 calc R
H16C H 0.6458 -0.0607 0.1554 0.046 Uiso 1 1 calc R
C17 C 0.62696(16) -0.23449(9) 0.30084(14) 0.0309(5) Uani 1 1 d .
H17A H 0.5814 -0.2534 0.3270 0.046 Uiso 1 1 calc R
H17B H 0.6826 -0.2581 0.3074 0.046 Uiso 1 1 calc R
H17C H 0.6028 -0.2306 0.2457 0.046 Uiso 1 1 calc R
C18 C 0.74108(15) -0.12708(10) 0.29056(14) 0.0296(5) Uani 1 1 d .
H18A H 0.7572 -0.0882 0.3114 0.044 Uiso 1 1 calc R
H18B H 0.7159 -0.1240 0.2355 0.044 Uiso 1 1 calc R
H18C H 0.7957 -0.1516 0.2971 0.044 Uiso 1 1 calc R
C19 C 0.71736(15) -0.17533(10) 0.44367(12) 0.0281(5) Uani 1 1 d .
H19A H 0.6757 -0.1928 0.4751 0.042 Uiso 1 1 calc R
H19B H 0.7415 -0.1387 0.4674 0.042 Uiso 1 1 calc R
H19C H 0.7678 -0.2022 0.4405 0.042 Uiso 1 1 calc R
C20 C 0.47089(15) -0.18510(9) 0.45692(13) 0.0272(5) Uani 1 1 d .
H20A H 0.5266 -0.2075 0.4741 0.041 Uiso 1 1 calc R
H20B H 0.4315 -0.2068 0.4164 0.041 Uiso 1 1 calc R
H20C H 0.4387 -0.1787 0.5007 0.041 Uiso 1 1 calc R
C21 C 0.39077(13) -0.07293(9) 0.38610(11) 0.0217(4) Uani 1 1 d .
H21A H 0.3567 -0.0920 0.3404 0.032 Uiso 1 1 calc R
H21B H 0.4036 -0.0325 0.3735 0.032 Uiso 1 1 calc R
H21C H 0.3545 -0.0736 0.4280 0.032 Uiso 1 1 calc R
C22 C 0.56069(14) -0.07253(9) 0.50509(11) 0.0222(4) Uani 1 1 d .
H22A H 0.6191 -0.0914 0.5242 0.033 Uiso 1 1 calc R
H22B H 0.5224 -0.0732 0.5456 0.033 Uiso 1 1 calc R
H22C H 0.5714 -0.0321 0.4911 0.033 Uiso 1 1 calc R
C23 C 0.84216(13) 0.24894(9) 0.13874(11) 0.0195(4) Uani 1 1 d .
H23 H 0.8188 0.2122 0.1202 0.023 Uiso 1 1 calc R
C24 C 0.80013(14) 0.29867(9) 0.10611(12) 0.0233(4) Uani 1 1 d .
H24 H 0.7482 0.2961 0.0669 0.028 Uiso 1 1 calc R
C25 C 0.83507(15) 0.35233(9) 0.13163(13) 0.0256(5) Uani 1 1 d .
H25 H 0.8083 0.3872 0.1093 0.031 Uiso 1 1 calc R
C26 C 0.90969(14) 0.35457(9) 0.19020(12) 0.0224(4) Uani 1 1 d .
H26 H 0.9347 0.3910 0.2087 0.027 Uiso 1 1 calc R
C27 C 0.94741(13) 0.30283(8) 0.22153(11) 0.0164(4) Uani 1 1 d .
C28 C 1.02509(13) 0.30057(8) 0.28636(11) 0.0159(4) Uani 1 1 d .
C29 C 1.07285(14) 0.34954(9) 0.31610(12) 0.0214(4) Uani 1 1 d .
H29 H 1.0568 0.3870 0.2952 0.026 Uiso 1 1 calc R
C30 C 1.14412(15) 0.34318(9) 0.37660(12) 0.0244(4) Uani 1 1 d .
H30 H 1.1785 0.3761 0.3970 0.029 Uiso 1 1 calc R
C31 C 1.16499(14) 0.28846(9) 0.40713(12) 0.0221(4) Uani 1 1 d .
H31 H 1.2130 0.2832 0.4494 0.027 Uiso 1 1 calc R
C32 C 1.11433(13) 0.24138(9) 0.37469(11) 0.0186(4) Uani 1 1 d .
H32 H 1.1285 0.2038 0.3959 0.022 Uiso 1 1 calc R
C33 C 0.76177(15) 0.09683(9) 0.19733(13) 0.0260(5) Uani 1 1 d .
H33A H 0.7384 0.1354 0.1801 0.039 Uiso 1 1 calc R
H33B H 0.7849 0.0979 0.2529 0.039 Uiso 1 1 calc R
H33C H 0.7125 0.0681 0.1869 0.039 Uiso 1 1 calc R
C34 C 0.79952(15) 0.06250(10) 0.04127(12) 0.0265(5) Uani 1 1 d .
H34A H 0.7772 0.0995 0.0175 0.040 Uiso 1 1 calc R
H34B H 0.7482 0.0357 0.0412 0.040 Uiso 1 1 calc R
H34C H 0.8435 0.0453 0.0118 0.040 Uiso 1 1 calc R
C35 C 0.89565(15) 0.00212(8) 0.18138(13) 0.0262(5) Uani 1 1 d .
H35A H 0.9454 -0.0113 0.1553 0.039 Uiso 1 1 calc R
H35B H 0.8447 -0.0254 0.1714 0.039 Uiso 1 1 calc R
H35C H 0.9172 0.0045 0.2371 0.039 Uiso 1 1 calc R
C36 C 0.94019(14) 0.18735(9) -0.00308(12) 0.0241(4) Uani 1 1 d .
H36A H 0.9155 0.2225 0.0175 0.036 Uiso 1 1 calc R
H36B H 0.8902 0.1644 -0.0316 0.036 Uiso 1 1 calc R
H36C H 0.9827 0.1984 -0.0378 0.036 Uiso 1 1 calc R
C37 C 1.04501(15) 0.07725(9) 0.03122(12) 0.0242(4) Uani 1 1 d .
H37A H 1.0782 0.0516 0.0707 0.036 Uiso 1 1 calc R
H37B H 1.0859 0.0900 -0.0040 0.036 Uiso 1 1 calc R
H37C H 0.9933 0.0561 0.0021 0.036 Uiso 1 1 calc R
C38 C 1.10475(14) 0.18793(9) 0.11893(12) 0.0238(4) Uani 1 1 d .
H38A H 1.1409 0.1674 0.1624 0.036 Uiso 1 1 calc R
H38B H 1.0847 0.2255 0.1367 0.036 Uiso 1 1 calc R
H38C H 1.1420 0.1944 0.0785 0.036 Uiso 1 1 calc R
C39 C 1.13686(16) 0.03196(10) 0.23878(13) 0.0296(5) Uani 1 1 d .
H39A H 1.1190 0.0558 0.1925 0.044 Uiso 1 1 calc R
H39B H 1.0928 0.0003 0.2395 0.044 Uiso 1 1 calc R
H39C H 1.1976 0.0155 0.2383 0.044 Uiso 1 1 calc R
C40 C 1.17391(15) 0.02690(9) 0.41018(13) 0.0278(5) Uani 1 1 d .
H40A H 1.1767 0.0481 0.4590 0.042 Uiso 1 1 calc R
H40B H 1.2340 0.0105 0.4069 0.042 Uiso 1 1 calc R
H40C H 1.1291 -0.0046 0.4080 0.042 Uiso 1 1 calc R
C41 C 1.24041(14) 0.12818(10) 0.32784(12) 0.0252(5) Uani 1 1 d .
H41A H 1.2458 0.1539 0.3729 0.038 Uiso 1 1 calc R
H41B H 1.2320 0.1517 0.2806 0.038 Uiso 1 1 calc R
H41C H 1.2960 0.1048 0.3305 0.038 Uiso 1 1 calc R
C42 C 0.91943(15) 0.03553(9) 0.40341(13) 0.0267(5) Uani 1 1 d .
H42A H 0.8872 0.0258 0.3517 0.040 Uiso 1 1 calc R
H42B H 0.8760 0.0363 0.4398 0.040 Uiso 1 1 calc R
H42C H 0.9664 0.0061 0.4198 0.040 Uiso 1 1 calc R
C43 C 1.03412(15) 0.12359(11) 0.50252(12) 0.0296(5) Uani 1 1 d .
H43A H 1.0849 0.0963 0.5156 0.044 Uiso 1 1 calc R
H43B H 0.9910 0.1185 0.5387 0.044 Uiso 1 1 calc R
H43C H 1.0575 0.1636 0.5061 0.044 Uiso 1 1 calc R
C44 C 0.88056(14) 0.16536(9) 0.38739(12) 0.0218(4) Uani 1 1 d .
H44A H 0.8449 0.1615 0.3356 0.033 Uiso 1 1 calc R
H44B H 0.9073 0.2044 0.3934 0.033 Uiso 1 1 calc R
H44C H 0.8407 0.1594 0.4261 0.033 Uiso 1 1 calc R
N1 N 0.43318(11) 0.00646(7) 0.19002(9) 0.0167(3) Uani 1 1 d .
N2 N 0.56605(11) 0.01115(7) 0.30886(9) 0.0160(3) Uani 1 1 d .
N3 N 0.45715(11) -0.12236(7) 0.16306(9) 0.0158(3) Uani 1 1 d .
N4 N 0.56082(10) -0.11687(6) 0.34233(9) 0.0143(3) Uani 1 1 d .
N5 N 0.91459(11) 0.25021(7) 0.19554(9) 0.0160(3) Uani 1 1 d .
N6 N 1.04625(11) 0.24640(7) 0.31469(9) 0.0158(3) Uani 1 1 d .
N7 N 0.94081(11) 0.12682(6) 0.15072(9) 0.0146(3) Uani 1 1 d .
N8 N 1.04007(11) 0.11533(7) 0.33020(9) 0.0150(3) Uani 1 1 d .
Si1 Si 0.36506(4) -0.16660(2) 0.16437(3) 0.01760(11) Uani 1 1 d .
Si2 Si 0.52194(4) -0.11900(3) 0.09134(3) 0.02023(12) Uani 1 1 d .
Si3 Si 0.65396(4) -0.16041(2) 0.34358(3) 0.01706(11) Uani 1 1 d .
Si4 Si 0.50137(4) -0.11272(2) 0.41762(3) 0.01568(11) Uani 1 1 d .
Si5 Si 0.85659(4) 0.07591(2) 0.14373(3) 0.01571(11) Uani 1 1 d .
Si6 Si 1.00197(4) 0.14269(2) 0.07895(3) 0.01523(11) Uani 1 1 d .
Si7 Si 1.13910(4) 0.07837(2) 0.32691(3) 0.01714(11) Uani 1 1 d .
Si8 Si 0.97450(4) 0.10905(2) 0.40114(3) 0.01750(11) Uani 1 1 d .
Cr1 Cr 0.50567(2) -0.065578(12) 0.250808(17) 0.01332(7) Uani 1 1 d .
Cr2 Cr 0.98403(2) 0.174507(12) 0.248240(17) 0.01280(7) Uani 1 1 d .

loop_
_atom_site_aniso_label
_atom_site_aniso_U_11
_atom_site_aniso_U_22
_atom_site_aniso_U_33
_atom_site_aniso_U_23
_atom_site_aniso_U_13
_atom_site_aniso_U_12
C1 0.0228(10) 0.0176(10) 0.0209(10) 0.0016(8) 0.0046(8) 0.0014(8)
C2 0.0198(10) 0.0272(11) 0.0234(10) 0.0050(8) 0.0043(8) 0.0050(8)
C3 0.0303(12) 0.0222(11) 0.0275(11) 0.0078(9) 0.0098(9) 0.0115(9)
C4 0.0307(12) 0.0135(9) 0.0257(10) 0.0021(8) 0.0101(9) 0.0063(8)
C5 0.0211(10) 0.0130(9) 0.0194(9) 0.0022(7) 0.0085(8) 0.0021(7)
C6 0.0199(10) 0.0134(9) 0.0208(9) -0.0021(7) 0.0096(8) -0.0018(7)
C7 0.0290(12) 0.0130(9) 0.0315(11) -0.0022(8) 0.0113(9) -0.0029(8)
C8 0.0266(11) 0.0204(10) 0.0334(12) -0.0103(9) 0.0123(9) -0.0085(9)
C9 0.0182(10) 0.0267(11) 0.0258(11) -0.0073(8) 0.0071(8) -0.0068(8)
C10 0.0189(10) 0.0191(10) 0.0201(9) -0.0030(8) 0.0048(8) -0.0022(8)
C11 0.0254(11) 0.0267(12) 0.0332(12) -0.0129(9) 0.0042(9) -0.0035(9)
C12 0.0341(13) 0.0240(11) 0.0383(13) 0.0059(10) -0.0011(10) -0.0079(10)
C13 0.0199(10) 0.0283(11) 0.0245(10) -0.0033(8) 0.0071(8) -0.0010(8)
C14 0.0270(13) 0.0661(18) 0.0195(11) 0.0028(11) 0.0064(9) -0.0001(12)
C15 0.0238(11) 0.0391(14) 0.0332(12) -0.0141(10) 0.0079(9) 0.0029(10)
C16 0.0299(12) 0.0348(13) 0.0302(12) 0.0014(10) 0.0125(10) -0.0059(10)
C17 0.0324(13) 0.0183(11) 0.0413(13) -0.0073(9) 0.0037(10) 0.0061(9)
C18 0.0214(11) 0.0329(12) 0.0369(13) 0.0018(10) 0.0120(9) 0.0037(9)
C19 0.0224(11) 0.0333(12) 0.0272(11) 0.0030(9) -0.0002(9) 0.0099(9)
C20 0.0306(12) 0.0256(11) 0.0268(11) 0.0067(9) 0.0095(9) -0.0015(9)
C21 0.0175(10) 0.0280(11) 0.0194(10) -0.0033(8) 0.0027(8) 0.0023(8)
C22 0.0206(10) 0.0289(11) 0.0169(9) -0.0025(8) 0.0022(8) 0.0010(8)
C23 0.0187(10) 0.0177(10) 0.0218(10) 0.0011(8) 0.0024(8) 0.0011(8)
C24 0.0169(10) 0.0266(11) 0.0261(11) 0.0062(8) 0.0027(8) 0.0057(8)
C25 0.0279(12) 0.0194(10) 0.0310(11) 0.0080(9) 0.0089(9) 0.0100(9)
C26 0.0269(11) 0.0124(9) 0.0298(11) 0.0027(8) 0.0105(9) 0.0046(8)
C27 0.0191(10) 0.0131(9) 0.0190(9) -0.0003(7) 0.0092(7) 0.0013(7)
C28 0.0195(10) 0.0122(9) 0.0178(9) -0.0014(7) 0.0082(7) -0.0003(7)
C29 0.0265(11) 0.0154(9) 0.0242(10) -0.0031(8) 0.0098(8) -0.0040(8)
C30 0.0265(11) 0.0228(10) 0.0258(11) -0.0075(8) 0.0096(9) -0.0098(9)
C31 0.0181(10) 0.0283(11) 0.0210(10) -0.0058(8) 0.0062(8) -0.0042(8)
C32 0.0187(10) 0.0183(9) 0.0191(9) -0.0010(7) 0.0040(7) -0.0011(8)
C33 0.0247(11) 0.0251(11) 0.0305(11) -0.0040(9) 0.0112(9) -0.0051(9)
C34 0.0252(11) 0.0308(12) 0.0227(10) -0.0036(9) 0.0010(9) -0.0085(9)
C35 0.0307(12) 0.0144(10) 0.0344(12) 0.0030(8) 0.0080(10) -0.0030(8)
C36 0.0236(11) 0.0281(11) 0.0215(10) 0.0078(8) 0.0059(8) 0.0028(9)
C37 0.0308(12) 0.0213(10) 0.0224(10) -0.0010(8) 0.0094(9) 0.0037(9)
C38 0.0223(11) 0.0281(11) 0.0220(10) -0.0002(8) 0.0061(8) -0.0056(9)
C39 0.0318(13) 0.0294(12) 0.0282(11) -0.0037(9) 0.0067(9) 0.0122(10)
C40 0.0270(12) 0.0280(12) 0.0299(12) 0.0113(9) 0.0093(9) 0.0121(9)
C41 0.0182(10) 0.0328(12) 0.0249(11) 0.0054(9) 0.0047(8) 0.0022(9)
C42 0.0247(11) 0.0252(11) 0.0323(12) 0.0088(9) 0.0114(9) 0.0003(9)
C43 0.0255(12) 0.0459(14) 0.0175(10) -0.0005(9) 0.0039(9) 0.0011(10)
C44 0.0193(10) 0.0231(10) 0.0239(10) -0.0043(8) 0.0059(8) 0.0000(8)
N1 0.0203(8) 0.0132(8) 0.0173(8) 0.0011(6) 0.0050(6) 0.0009(6)
N2 0.0190(8) 0.0126(7) 0.0172(8) -0.0004(6) 0.0056(6) -0.0011(6)
N3 0.0165(8) 0.0145(8) 0.0168(8) -0.0021(6) 0.0039(6) 0.0002(6)
N4 0.0155(8) 0.0120(7) 0.0156(7) 0.0008(6) 0.0034(6) 0.0024(6)
N5 0.0179(8) 0.0139(8) 0.0171(8) 0.0008(6) 0.0053(6) 0.0017(6)
N6 0.0164(8) 0.0133(8) 0.0182(8) -0.0015(6) 0.0043(6) -0.0011(6)
N7 0.0172(8) 0.0124(7) 0.0144(7) -0.0001(6) 0.0032(6) -0.0017(6)
N8 0.0163(8) 0.0141(7) 0.0156(7) 0.0027(6) 0.0053(6) 0.0029(6)
Si1 0.0175(3) 0.0149(3) 0.0204(3) -0.0027(2) 0.0032(2) -0.0018(2)
Si2 0.0167(3) 0.0270(3) 0.0178(3) -0.0040(2) 0.0048(2) -0.0006(2)
Si3 0.0169(3) 0.0145(3) 0.0201(3) -0.0004(2) 0.0037(2) 0.0032(2)
Si4 0.0156(3) 0.0164(3) 0.0153(2) 0.00151(19) 0.0033(2) 0.0014(2)
Si5 0.0184(3) 0.0127(2) 0.0163(2) -0.00073(19) 0.0035(2) -0.0025(2)
Si6 0.0176(3) 0.0141(2) 0.0142(2) 0.00093(19) 0.0032(2) -0.0003(2)
Si7 0.0179(3) 0.0172(3) 0.0172(3) 0.0037(2) 0.0057(2) 0.0049(2)
Si8 0.0167(3) 0.0204(3) 0.0161(3) 0.0021(2) 0.0049(2) 0.0013(2)
Cr1 0.01595(15) 0.00954(13) 0.01443(14) -0.00012(11) 0.00234(11) 0.00032(11)
Cr2 0.01481(15) 0.00963(13) 0.01369(14) 0.00037(11) 0.00152(11) 0.00045(11)

loop_
_atom_type_symbol
_atom_type_description
_atom_type_scat_dispersion_real
_atom_type_scat_dispersion_imag
_atom_type_scat_source
C C 0.0033 0.0016 'International Tables Vol C Tables 4.2.6.8 and 6.1.1.4'
H H 0.0000 0.0000 'International Tables Vol C Tables 4.2.6.8 and 6.1.1.4'
N N 0.0061 0.0033 'International Tables Vol C Tables 4.2.6.8 and 6.1.1.4'
Si Si 0.0817 0.0704 'International Tables Vol C Tables 4.2.6.8 and 6.1.1.4'
Cr Cr 0.3209 0.6236 'International Tables Vol C Tables 4.2.6.8 and 6.1.1.4'

loop_
_geom_angle_atom_site_label_1
_geom_angle_atom_site_label_2
_geom_angle_atom_site_label_3
_geom_angle
N1 C1 C2 122.82(19)
N1 C1 H1 118.6
C2 C1 H1 118.6
C3 C2 C1 119.00(19)
C3 C2 H2 120.5
C1 C2 H2 120.5
C2 C3 C4 118.99(19)
C2 C3 H3 120.5
C4 C3 H3 120.5
C3 C4 C5 119.19(19)
C3 C4 H4 120.4
C5 C4 H4 120.4
N1 C5 C4 122.08(18)
N1 C5 C6 115.00(16)
C4 C5 C6 122.92(18)
N2 C6 C7 122.16(18)
N2 C6 C5 115.20(16)
C7 C6 C5 122.63(18)
C8 C7 C6 118.99(19)
C8 C7 H7 120.5
C6 C7 H7 120.5
C9 C8 C7 118.95(19)
C9 C8 H8 120.5
C7 C8 H8 120.5
C8 C9 C10 118.77(19)
C8 C9 H9 120.6
C10 C9 H9 120.6
N2 C10 C9 123.20(19)
N2 C10 H10 118.4
C9 C10 H10 118.4
Si1 C11 H11A 109.5
Si1 C11 H11B 109.5
H11A C11 H11B 109.5
Si1 C11 H11C 109.5
H11A C11 H11C 109.5
H11B C11 H11C 109.5
Si1 C12 H12A 109.5
Si1 C12 H12B 109.5
H12A C12 H12B 109.5
Si1 C12 H12C 109.5
H12A C12 H12C 109.5
H12B C12 H12C 109.5
Si1 C13 H13A 109.5
Si1 C13 H13B 109.5
H13A C13 H13B 109.5
Si1 C13 H13C 109.5
H13A C13 H13C 109.5
H13B C13 H13C 109.5
Si2 C14 H14A 109.5
Si2 C14 H14B 109.5
H14A C14 H14B 109.5
Si2 C14 H14C 109.5
H14A C14 H14C 109.5
H14B C14 H14C 109.5
Si2 C15 H15A 109.5
Si2 C15 H15B 109.5
H15A C15 H15B 109.5
Si2 C15 H15C 109.5
H15A C15 H15C 109.5
H15B C15 H15C 109.5
Si2 C16 H16A 109.5
Si2 C16 H16B 109.5
H16A C16 H16B 109.5
Si2 C16 H16C 109.5
H16A C16 H16C 109.5
H16B C16 H16C 109.5
Si3 C17 H17A 109.5
Si3 C17 H17B 109.5
H17A C17 H17B 109.5
Si3 C17 H17C 109.5
H17A C17 H17C 109.5
H17B C17 H17C 109.5
Si3 C18 H18A 109.5
Si3 C18 H18B 109.5
H18A C18 H18B 109.5
Si3 C18 H18C 109.5
H18A C18 H18C 109.5
H18B C18 H18C 109.5
Si3 C19 H19A 109.5
Si3 C19 H19B 109.5
H19A C19 H19B 109.5
Si3 C19 H19C 109.5
H19A C19 H19C 109.5
H19B C19 H19C 109.5
Si4 C20 H20A 109.5
Si4 C20 H20B 109.5
H20A C20 H20B 109.5
Si4 C20 H20C 109.5
H20A C20 H20C 109.5
H20B C20 H20C 109.5
Si4 C21 H21A 109.5
Si4 C21 H21B 109.5
H21A C21 H21B 109.5
Si4 C21 H21C 109.5
H21A C21 H21C 109.5
H21B C21 H21C 109.5
Si4 C22 H22A 109.5
Si4 C22 H22B 109.5
H22A C22 H22B 109.5
Si4 C22 H22C 109.5
H22A C22 H22C 109.5
H22B C22 H22C 109.5
N5 C23 C24 122.95(18)
N5 C23 H23 118.5
C24 C23 H23 118.5
C23 C24 C25 118.79(19)
C23 C24 H24 120.6
C25 C24 H24 120.6
C24 C25 C26 119.12(19)
C24 C25 H25 120.4
C26 C25 H25 120.4
C25 C26 C27 119.03(19)
C25 C26 H26 120.5
C27 C26 H26 120.5
N5 C27 C26 121.99(18)
N5 C27 C28 114.83(16)
C26 C27 C28 123.18(17)
N6 C28 C29 122.10(18)
N6 C28 C27 114.71(16)
C29 C28 C27 123.20(17)
C30 C29 C28 119.09(19)
C30 C29 H29 120.5
C28 C29 H29 120.5
C29 C30 C31 119.38(19)
C29 C30 H30 120.3
C31 C30 H30 120.3
C30 C31 C32 118.50(19)
C30 C31 H31 120.7
C32 C31 H31 120.7
N6 C32 C31 123.07(18)
N6 C32 H32 118.5
C31 C32 H32 118.5
Si5 C33 H33A 109.5
Si5 C33 H33B 109.5
H33A C33 H33B 109.5
Si5 C33 H33C 109.5
H33A C33 H33C 109.5
H33B C33 H33C 109.5
Si5 C34 H34A 109.5
Si5 C34 H34B 109.5
H34A C34 H34B 109.5
Si5 C34 H34C 109.5
H34A C34 H34C 109.5
H34B C34 H34C 109.5
Si5 C35 H35A 109.5
Si5 C35 H35B 109.5
H35A C35 H35B 109.5
Si5 C35 H35C 109.5
H35A C35 H35C 109.5
H35B C35 H35C 109.5
Si6 C36 H36A 109.5
Si6 C36 H36B 109.5
H36A C36 H36B 109.5
Si6 C36 H36C 109.5
H36A C36 H36C 109.5
H36B C36 H36C 109.5
Si6 C37 H37A 109.5
Si6 C37 H37B 109.5
H37A C37 H37B 109.5
Si6 C37 H37C 109.5
H37A C37 H37C 109.5
H37B C37 H37C 109.5
Si6 C38 H38A 109.5
Si6 C38 H38B 109.5
H38A C38 H38B 109.5
Si6 C38 H38C 109.5
H38A C38 H38C 109.5
H38B C38 H38C 109.5
Si7 C39 H39A 109.5
Si7 C39 H39B 109.5
H39A C39 H39B 109.5
Si7 C39 H39C 109.5
H39A C39 H39C 109.5
H39B C39 H39C 109.5
Si7 C40 H40A 109.5
Si7 C40 H40B 109.5
H40A C40 H40B 109.5
Si7 C40 H40C 109.5
H40A C40 H40C 109.5
H40B C40 H40C 109.5
Si7 C41 H41A 109.5
Si7 C41 H41B 109.5
H41A C41 H41B 109.5
Si7 C41 H41C 109.5
H41A C41 H41C 109.5
H41B C41 H41C 109.5
Si8 C42 H42A 109.5
Si8 C42 H42B 109.5
H42A C42 H42B 109.5
Si8 C42 H42C 109.5
H42A C42 H42C 109.5
H42B C42 H42C 109.5
Si8 C43 H43A 109.5
Si8 C43 H43B 109.5
H43A C43 H43B 109.5
Si8 C43 H43C 109.5
H43A C43 H43C 109.5
H43B C43 H43C 109.5
Si8 C44 H44A 109.5
Si8 C44 H44B 109.5
H44A C44 H44B 109.5
Si8 C44 H44C 109.5
H44A C44 H44C 109.5
H44B C44 H44C 109.5
C1 N1 C5 117.91(16)
C1 N1 Cr1 124.85(13)
C5 N1 Cr1 116.93(12)
C10 N2 C6 117.92(16)
C10 N2 Cr1 124.74(13)
C6 N2 Cr1 117.29(13)
Si2 N3 Si1 125.92(9)
Si2 N3 Cr1 110.62(8)
Si1 N3 Cr1 123.45(9)
Si3 N4 Si4 122.96(9)
Si3 N4 Cr1 124.54(9)
Si4 N4 Cr1 112.49(8)
C23 N5 C27 118.09(16)
C23 N5 Cr2 124.88(13)
C27 N5 Cr2 117.03(12)
C32 N6 C28 117.82(16)
C32 N6 Cr2 124.40(13)
C28 N6 Cr2 116.92(12)
Si5 N7 Si6 124.50(9)
Si5 N7 Cr2 123.72(9)
Si6 N7 Cr2 111.74(8)
Si8 N8 Si7 125.44(9)
Si8 N8 Cr2 110.60(8)
Si7 N8 Cr2 123.96(8)
N3 Si1 C12 113.76(9)
N3 Si1 C13 112.90(9)
C12 Si1 C13 104.95(11)
N3 Si1 C11 114.50(9)
C12 Si1 C11 104.86(11)
C13 Si1 C11 104.90(10)
N3 Si2 C15 113.99(10)
N3 Si2 C14 115.72(9)
C15 Si2 C14 105.31(11)
N3 Si2 C16 110.28(9)
C15 Si2 C16 106.46(11)
C14 Si2 C16 104.23(11)
N4 Si3 C17 113.95(9)
N4 Si3 C18 112.27(9)
C17 Si3 C18 106.95(11)
N4 Si3 C19 113.62(9)
C17 Si3 C19 104.48(10)
C18 Si3 C19 104.79(10)
N4 Si4 C20 114.83(9)
N4 Si4 C22 115.18(9)
C20 Si4 C22 104.04(10)
N4 Si4 C21 109.66(8)
C20 Si4 C21 106.57(10)
C22 Si4 C21 105.82(9)
N7 Si5 C35 114.38(9)
N7 Si5 C33 113.01(9)
C35 Si5 C33 105.59(10)
N7 Si5 C34 113.13(9)
C35 Si5 C34 104.72(10)
C33 Si5 C34 105.14(10)
N7 Si6 C36 115.37(9)
N7 Si6 C37 114.71(9)
C36 Si6 C37 104.69(9)
N7 Si6 C38 109.82(8)
C36 Si6 C38 104.47(10)
C37 Si6 C38 106.97(10)
N8 Si7 C39 114.24(9)
N8 Si7 C40 114.50(9)
C39 Si7 C40 104.43(10)
N8 Si7 C41 112.90(9)
C39 Si7 C41 104.99(10)
C40 Si7 C41 104.76(10)
N8 Si8 C42 113.18(9)
N8 Si8 C43 115.90(9)
C42 Si8 C43 106.19(11)
N8 Si8 C44 110.28(9)
C42 Si8 C44 107.57(10)
C43 Si8 C44 102.93(10)
N4 Cr1 N3 105.62(6)
N4 Cr1 N2 90.93(6)
N3 Cr1 N2 160.05(6)
N4 Cr1 N1 158.48(6)
N3 Cr1 N1 91.69(6)
N2 Cr1 N1 75.15(6)
N7 Cr2 N8 105.57(6)
N7 Cr2 N6 156.50(6)
N8 Cr2 N6 92.19(6)
N7 Cr2 N5 90.52(6)
N8 Cr2 N5 161.22(6)
N6 Cr2 N5 75.30(6)

loop_
_geom_bond_atom_site_label_1
_geom_bond_atom_site_label_2
_geom_bond_distance
C1 N1 1.343(2)
C1 C2 1.385(3)
C1 H1 0.9500
C2 C3 1.379(3)
C2 H2 0.9500
C3 C4 1.384(3)
C3 H3 0.9500
C4 C5 1.388(3)
C4 H4 0.9500
C5 N1 1.356(2)
C5 C6 1.481(3)
C6 N2 1.350(2)
C6 C7 1.391(3)
C7 C8 1.388(3)
C7 H7 0.9500
C8 C9 1.382(3)
C8 H8 0.9500
C9 C10 1.383(3)
C9 H9 0.9500
C10 N2 1.342(2)
C10 H10 0.9500
C11 Si1 1.888(2)
C11 H11A 0.9800
C11 H11B 0.9800
C11 H11C 0.9800
C12 Si1 1.878(2)
C12 H12A 0.9800
C12 H12B 0.9800
C12 H12C 0.9800
C13 Si1 1.885(2)
C13 H13A 0.9800
C13 H13B 0.9800
C13 H13C 0.9800
C14 Si2 1.880(2)
C14 H14A 0.9800
C14 H14B 0.9800
C14 H14C 0.9800
C15 Si2 1.875(2)
C15 H15A 0.9800
C15 H15B 0.9800
C15 H15C 0.9800
C16 Si2 1.891(2)
C16 H16A 0.9800
C16 H16B 0.9800
C16 H16C 0.9800
C17 Si3 1.876(2)
C17 H17A 0.9800
C17 H17B 0.9800
C17 H17C 0.9800
C18 Si3 1.876(2)
C18 H18A 0.9800
C18 H18B 0.9800
C18 H18C 0.9800
C19 Si3 1.885(2)
C19 H19A 0.9800
C19 H19B 0.9800
C19 H19C 0.9800
C20 Si4 1.883(2)
C20 H20A 0.9800
C20 H20B 0.9800
C20 H20C 0.9800
C21 Si4 1.884(2)
C21 H21A 0.9800
C21 H21B 0.9800
C21 H21C 0.9800
C22 Si4 1.883(2)
C22 H22A 0.9800
C22 H22B 0.9800
C22 H22C 0.9800
C23 N5 1.344(2)
C23 C24 1.381(3)
C23 H23 0.9500
C24 C25 1.383(3)
C24 H24 0.9500
C25 C26 1.386(3)
C25 H25 0.9500
C26 C27 1.389(3)
C26 H26 0.9500
C27 N5 1.354(2)
C27 C28 1.485(3)
C28 N6 1.357(2)
C28 C29 1.386(3)
C29 C30 1.381(3)
C29 H29 0.9500
C30 C31 1.381(3)
C30 H30 0.9500
C31 C32 1.386(3)
C31 H31 0.9500
C32 N6 1.342(2)
C32 H32 0.9500
C33 Si5 1.880(2)
C33 H33A 0.9800
C33 H33B 0.9800
C33 H33C 0.9800
C34 Si5 1.885(2)
C34 H34A 0.9800
C34 H34B 0.9800
C34 H34C 0.9800
C35 Si5 1.876(2)
C35 H35A 0.9800
C35 H35B 0.9800
C35 H35C 0.9800
C36 Si6 1.881(2)
C36 H36A 0.9800
C36 H36B 0.9800
C36 H36C 0.9800
C37 Si6 1.882(2)
C37 H37A 0.9800
C37 H37B 0.9800
C37 H37C 0.9800
C38 Si6 1.886(2)
C38 H38A 0.9800
C38 H38B 0.9800
C38 H38C 0.9800
C39 Si7 1.874(2)
C39 H39A 0.9800
C39 H39B 0.9800
C39 H39C 0.9800
C40 Si7 1.885(2)
C40 H40A 0.9800
C40 H40B 0.9800
C40 H40C 0.9800
C41 Si7 1.889(2)
C41 H41A 0.9800
C41 H41B 0.9800
C41 H41C 0.9800
C42 Si8 1.879(2)
C42 H42A 0.9800
C42 H42B 0.9800
C42 H42C 0.9800
C43 Si8 1.885(2)
C43 H43A 0.9800
C43 H43B 0.9800
C43 H43C 0.9800
C44 Si8 1.890(2)
C44 H44A 0.9800
C44 H44B 0.9800
C44 H44C 0.9800
N1 Cr1 2.1593(16)
N2 Cr1 2.1565(16)
N3 Si2 1.7065(17)
N3 Si1 1.7079(17)
N3 Cr1 2.0572(15)
N4 Si3 1.7052(16)
N4 Si4 1.7076(16)
N4 Cr1 2.0524(15)
N5 Cr2 2.1524(15)
N6 Cr2 2.1427(15)
N7 Si5 1.7028(16)
N7 Si6 1.7083(16)
N7 Cr2 2.0455(15)
N8 Si8 1.7074(16)
N8 Si7 1.7085(16)
N8 Cr2 2.0545(15)

loop_
_geom_torsion_atom_site_label_1
_geom_torsion_atom_site_label_2
_geom_torsion_atom_site_label_3
_geom_torsion_atom_site_label_4
_geom_torsion
N1 C1 C2 C3 0.7(3)
C1 C2 C3 C4 0.4(3)
C2 C3 C4 C5 -0.8(3)
C3 C4 C5 N1 0.2(3)
C3 C4 C5 C6 179.42(19)
N1 C5 C6 N2 -5.7(3)
C4 C5 C6 N2 175.02(18)
N1 C5 C6 C7 173.13(18)
C4 C5 C6 C7 -6.1(3)
N2 C6 C7 C8 0.0(3)
C5 C6 C7 C8 -178.79(19)
C6 C7 C8 C9 0.5(3)
C7 C8 C9 C10 -0.7(3)
C8 C9 C10 N2 0.4(3)
N5 C23 C24 C25 1.5(3)
C23 C24 C25 C26 -1.5(3)
C24 C25 C26 C27 0.1(3)
C25 C26 C27 N5 1.3(3)
C25 C26 C27 C28 -177.63(19)
N5 C27 C28 N6 -5.8(2)
C26 C27 C28 N6 173.20(18)
N5 C27 C28 C29 174.13(18)
C26 C27 C28 C29 -6.9(3)
N6 C28 C29 C30 -0.2(3)
C27 C28 C29 C30 179.90(18)
C28 C29 C30 C31 -1.3(3)
C29 C30 C31 C32 1.2(3)
C30 C31 C32 N6 0.4(3)
C2 C1 N1 C5 -1.3(3)
C2 C1 N1 Cr1 172.09(15)
C4 C5 N1 C1 0.8(3)
C6 C5 N1 C1 -178.43(17)
C4 C5 N1 Cr1 -173.07(15)
C6 C5 N1 Cr1 7.7(2)
C9 C10 N2 C6 0.1(3)
C9 C10 N2 Cr1 177.40(15)
C7 C6 N2 C10 -0.3(3)
C5 C6 N2 C10 178.59(17)
C7 C6 N2 Cr1 -177.79(15)
C5 C6 N2 Cr1 1.1(2)
C24 C23 N5 C27 -0.1(3)
C24 C23 N5 Cr2 -179.44(15)
C26 C27 N5 C23 -1.3(3)
C28 C27 N5 C23 177.68(17)
C26 C27 N5 Cr2 178.08(15)
C28 C27 N5 Cr2 -2.9(2)
C31 C32 N6 C28 -1.9(3)
C31 C32 N6 Cr2 167.14(15)
C29 C28 N6 C32 1.7(3)
C27 C28 N6 C32 -178.32(17)
C29 C28 N6 Cr2 -168.10(15)
C27 C28 N6 Cr2 11.8(2)
Si2 N3 Si1 C12 116.88(13)
Cr1 N3 Si1 C12 -62.47(14)
Si2 N3 Si1 C13 -123.65(12)
Cr1 N3 Si1 C13 57.00(13)
Si2 N3 Si1 C11 -3.69(16)
Cr1 N3 Si1 C11 176.96(10)
Si1 N3 Si2 C15 -70.09(14)
Cr1 N3 Si2 C15 109.33(10)
Si1 N3 Si2 C14 52.27(16)
Cr1 N3 Si2 C14 -128.32(11)
Si1 N3 Si2 C16 170.23(12)
Cr1 N3 Si2 C16 -10.35(12)
Si4 N4 Si3 C17 92.63(13)
Cr1 N4 Si3 C17 -85.80(13)
Si4 N4 Si3 C18 -145.59(12)
Cr1 N4 Si3 C18 35.98(14)
Si4 N4 Si3 C19 -26.89(15)
Cr1 N4 Si3 C19 154.68(11)
Si3 N4 Si4 C20 -48.21(14)
Cr1 N4 Si4 C20 130.39(10)
Si3 N4 Si4 C22 72.65(13)
Cr1 N4 Si4 C22 -108.75(10)
Si3 N4 Si4 C21 -168.15(10)
Cr1 N4 Si4 C21 10.45(11)
Si6 N7 Si5 C35 93.60(13)
Cr2 N7 Si5 C35 -84.12(12)
Si6 N7 Si5 C33 -145.53(11)
Cr2 N7 Si5 C33 36.75(13)
Si6 N7 Si5 C34 -26.19(15)
Cr2 N7 Si5 C34 156.09(10)
Si5 N7 Si6 C36 75.58(13)
Cr2 N7 Si6 C36 -106.46(10)
Si5 N7 Si6 C37 -46.24(14)
Cr2 N7 Si6 C37 131.72(9)
Si5 N7 Si6 C38 -166.73(11)
Cr2 N7 Si6 C38 11.23(11)
Si8 N8 Si7 C39 120.76(13)
Cr2 N8 Si7 C39 -59.66(14)
Si8 N8 Si7 C40 0.40(16)
Cr2 N8 Si7 C40 179.97(10)
Si8 N8 Si7 C41 -119.36(12)
Cr2 N8 Si7 C41 60.21(13)
Si7 N8 Si8 C42 -66.97(14)
Cr2 N8 Si8 C42 113.41(10)
Si7 N8 Si8 C43 56.07(15)
Cr2 N8 Si8 C43 -123.55(10)
Si7 N8 Si8 C44 172.48(11)
Cr2 N8 Si8 C44 -7.14(11)
Si3 N4 Cr1 N3 65.47(11)
Si4 N4 Cr1 N3 -113.10(9)
Si3 N4 Cr1 N2 -103.25(10)
Si4 N4 Cr1 N2 78.17(9)
Si3 N4 Cr1 N1 -152.15(13)
Si4 N4 Cr1 N1 29.3(2)
Si2 N3 Cr1 N4 -109.90(9)
Si1 N3 Cr1 N4 69.53(11)
Si2 N3 Cr1 N2 35.1(2)
Si1 N3 Cr1 N2 -145.43(15)
Si2 N3 Cr1 N1 83.04(9)
Si1 N3 Cr1 N1 -97.53(10)
C10 N2 Cr1 N4 21.43(16)
C6 N2 Cr1 N4 -161.24(14)
C10 N2 Cr1 N3 -125.1(2)
C6 N2 Cr1 N3 52.3(3)
C10 N2 Cr1 N1 -175.19(17)
C6 N2 Cr1 N1 2.15(13)
C1 N1 Cr1 N4 -127.64(19)
C5 N1 Cr1 N4 45.8(2)
C1 N1 Cr1 N3 16.34(16)
C5 N1 Cr1 N3 -170.22(14)
C1 N1 Cr1 N2 -178.84(17)
C5 N1 Cr1 N2 -5.40(13)
Si5 N7 Cr2 N8 64.67(11)
Si6 N7 Cr2 N8 -113.30(8)
Si5 N7 Cr2 N6 -157.55(12)
Si6 N7 Cr2 N6 24.5(2)
Si5 N7 Cr2 N5 -105.53(10)
Si6 N7 Cr2 N5 76.49(9)
Si8 N8 Cr2 N7 -111.57(8)
Si7 N8 Cr2 N7 68.80(11)
Si8 N8 Cr2 N6 83.98(9)
Si7 N8 Cr2 N6 -95.65(10)
Si8 N8 Cr2 N5 36.5(2)
Si7 N8 Cr2 N5 -143.10(16)
C32 N6 Cr2 N7 -124.65(18)
C28 N6 Cr2 N7 44.4(2)
C32 N6 Cr2 N8 14.98(16)
C28 N6 Cr2 N8 -175.93(14)
C32 N6 Cr2 N5 -179.22(17)
C28 N6 Cr2 N5 -10.13(13)
C23 N5 Cr2 N7 25.13(16)
C27 N5 Cr2 N7 -154.25(14)
C23 N5 Cr2 N8 -124.3(2)
C27 N5 Cr2 N8 56.4(3)
C23 N5 Cr2 N6 -173.83(17)
C27 N5 Cr2 N6 6.79(13)
